data_2235790
loop_
_publ_author_name
'Ohshima, Eriko'
'Yoshida, Kazuki'
'Sugiyama, Kazumasa'
'Uekusa, Hidehiro'

_publ_section_title
;
 Triclinic modification of
 diaquabis(5-carboxy-1<i>H</i>-imidazole-4-carboxylato-\k^2^<i>N</i>^3^,<i>O</i>^4^)iron(II)
;
_journal_coeditor_code FJ2571
_journal_issue 8
_journal_name_full 'Acta Crystallographica Section E'
_journal_page_first m1093
_journal_page_last m1094
_journal_paper_doi 10.1107/S1600536812031753
_journal_volume 68
_journal_year 2012
_chemical_formula_iupac '[Fe (C5 H3 N2 O4)2 (H2 O)2]'
_chemical_formula_moiety 'C10 H10 Fe N4 O10 '
_chemical_formula_sum 'C10 H10 Fe N4 O10'
_chemical_formula_weight 402.08
_chemical_name_systematic
;
Diaquabis(5-carboxy-1<i>H</i>-imidazole-4-
carboxylato-\k^2^<i>N</i>^3^,<i>O</i>^4^)iron(II)
;
_space_group_IT_number 2
_symmetry_cell_setting triclinic
_symmetry_space_group_name_Hall '-P 1'
_symmetry_space_group_name_H-M 'P -1'
_atom_sites_solution_hydrogens geom
_atom_sites_solution_primary direct
_atom_sites_solution_secondary difmap
_audit_creation_method SHELXL-97
_cell_angle_alpha 78.161(3)
_cell_angle_beta 85.175(3)
_cell_angle_gamma 72.776(4)
_cell_formula_units_Z 1
_cell_length_a 4.9290(5)
_cell_length_b 6.4258(6)
_cell_length_c 12.2812(10)
_cell_measurement_reflns_used 3918
_cell_measurement_temperature 298(2)
_cell_measurement_theta_max 30.49
_cell_measurement_theta_min 3.38
_cell_volume 363.52(6)
_computing_cell_refinement 'RAPID-AUTO (Rigaku, 1998)'
_computing_data_collection 'RAPID-AUTO (Rigaku, 1998)'
_computing_data_reduction 'RAPID-AUTO (Rigaku, 1998)'
_computing_molecular_graphics 'ORTEP-3 for Windows (Farrugia, 1997)'
_computing_publication_material 'SHELXL97 (Sheldrick, 2008)'
_computing_structure_refinement 'SHELXL97 (Sheldrick, 2008)'
_computing_structure_solution 'SIR97 (Altomare <i>et al.</i>, 1999)'
_diffrn_ambient_temperature 298(2)
_diffrn_detector_area_resol_mean 100
_diffrn_measured_fraction_theta_full 0.997
_diffrn_measured_fraction_theta_max 0.997
_diffrn_measurement_device_type 'Rigaku R-AXIS RAPID'
_diffrn_measurement_method \w
_diffrn_radiation_monochromator graphite
_diffrn_radiation_source 'fine-focus sealed tube'
_diffrn_radiation_type MoK\a
_diffrn_radiation_wavelength 0.71069
_diffrn_reflns_av_R_equivalents 0.0499
_diffrn_reflns_av_sigmaI/netI 0.0925
_diffrn_reflns_limit_h_max 6
_diffrn_reflns_limit_h_min -6
_diffrn_reflns_limit_k_max 8
_diffrn_reflns_limit_k_min -8
_diffrn_reflns_limit_l_max 15
_diffrn_reflns_limit_l_min -15
_diffrn_reflns_number 3655
_diffrn_reflns_theta_full 27.50
_diffrn_reflns_theta_max 27.50
_diffrn_reflns_theta_min 3.38
_exptl_absorpt_coefficient_mu 1.104
_exptl_absorpt_correction_T_max 0.8976
_exptl_absorpt_correction_T_min 0.8518
_exptl_absorpt_correction_type empirical
_exptl_absorpt_process_details '(ABSCOR; Higashi, 1995)'
_exptl_crystal_colour yellow
_exptl_crystal_density_diffrn 1.837
_exptl_crystal_density_method 'not measured'
_exptl_crystal_description block
_exptl_crystal_F_000 204
_exptl_crystal_size_max 0.15
_exptl_crystal_size_mid 0.13
_exptl_crystal_size_min 0.10
_refine_diff_density_max 0.304
_refine_diff_density_min -0.342
_refine_ls_extinction_method none
_refine_ls_goodness_of_fit_ref 0.916
_refine_ls_hydrogen_treatment mixed
_refine_ls_matrix_type full
_refine_ls_number_parameters 122
_refine_ls_number_reflns 1668
_refine_ls_number_restraints 0
_refine_ls_restrained_S_all 0.916
_refine_ls_R_factor_all 0.0819
_refine_ls_R_factor_gt 0.0414
_refine_ls_shift/su_max 0.000
_refine_ls_shift/su_mean 0.000
_refine_ls_structure_factor_coef Fsqd
_refine_ls_weighting_details 'calc w=1/[\s^2^(Fo^2^)+(0.0339P)^2^+0.0000P] where P=(Fo^2^+2Fc^2^)/3'
_refine_ls_weighting_scheme calc
_refine_ls_wR_factor_gt 0.0685
_refine_ls_wR_factor_ref 0.0754
_reflns_number_gt 1066
_reflns_number_total 1668
_reflns_threshold_expression I>2\s(I)
_cod_data_source_file fj2571.cif
_cod_data_source_block I
_cod_database_code 2235790
_cod_database_fobs_code 2235790

loop_
_symmetry_equiv_pos_as_xyz
'x, y, z'
'-x, -y, -z'

loop_
_atom_site_type_symbol
_atom_site_label
_atom_site_fract_x
_atom_site_fract_y
_atom_site_fract_z
_atom_site_U_iso_or_equiv
_atom_site_adp_type
_atom_site_calc_flag
_atom_site_refinement_flags
_atom_site_occupancy
_atom_site_symmetry_multiplicity
Fe Fe1 0.0000 0.0000 0.0000 0.0224(2) Uani d S 1 2
O O5 0.3576(5) -0.2580(4) 0.06771(17) 0.0314(5) Uani d . 1 1
H H1W 0.297(7) -0.370(6) 0.097(2) 0.047 Uiso d . 1 1
H H2W 0.489(7) -0.278(6) 0.026(3) 0.047 Uiso d . 1 1
N N1 0.1698(5) -0.0023(4) -0.16828(18) 0.0237(5) Uani d . 1 1
C C1 0.3247(6) 0.0920(5) -0.2439(2) 0.0262(7) Uani d . 1 1
H H1 0.4099 0.1967 -0.2323 0.031 Uiso calc . 1 1
N N2 0.3439(5) 0.0184(4) -0.33916(18) 0.0277(6) Uani d . 1 1
H H2A 0.4346 0.0598 -0.3986 0.033 Uiso calc . 1 1
C C2 0.1936(6) -0.1351(5) -0.3258(2) 0.0233(7) Uani d . 1 1
C C3 0.0869(6) -0.1468(4) -0.2178(2) 0.0216(6) Uani d . 1 1
C C4 0.1805(6) -0.2443(5) -0.4200(2) 0.0279(7) Uani d . 1 1
O O1 0.3050(5) -0.2040(4) -0.50906(15) 0.0409(6) Uani d . 1 1
O O2 0.0250(6) -0.3870(4) -0.40319(18) 0.0551(7) Uani d . 1 1
H H2 -0.0479 -0.3917 -0.3405 0.083 Uiso calc R 1 1
C C5 -0.0966(6) -0.2761(5) -0.1514(2) 0.0236(6) Uani d . 1 1
O O3 -0.1770(4) -0.4089(3) -0.19419(15) 0.0328(5) Uani d . 1 1
O O4 -0.1626(4) -0.2417(3) -0.05321(14) 0.0262(5) Uani d . 1 1

loop_
_atom_site_aniso_label
_atom_site_aniso_U_11
_atom_site_aniso_U_22
_atom_site_aniso_U_33
_atom_site_aniso_U_12
_atom_site_aniso_U_13
_atom_site_aniso_U_23
Fe1 0.0257(4) 0.0281(4) 0.0170(3) -0.0135(3) 0.0060(3) -0.0062(3)
O5 0.0304(14) 0.0328(14) 0.0320(12) -0.0157(12) 0.0077(9) -0.0019(10)
N1 0.0283(14) 0.0267(14) 0.0211(11) -0.0140(12) 0.0014(10) -0.0070(10)
C1 0.0309(18) 0.0317(18) 0.0225(14) -0.0184(15) 0.0019(13) -0.0067(13)
N2 0.0314(15) 0.0371(16) 0.0195(11) -0.0195(13) 0.0077(10) -0.0058(11)
C2 0.0284(17) 0.0243(17) 0.0194(14) -0.0103(14) 0.0006(12) -0.0056(12)
C3 0.0225(16) 0.0235(16) 0.0191(13) -0.0078(14) 0.0012(11) -0.0034(12)
C4 0.0343(19) 0.0304(18) 0.0244(16) -0.0168(16) 0.0028(13) -0.0077(13)
O1 0.0533(16) 0.0563(16) 0.0234(11) -0.0307(14) 0.0124(11) -0.0134(11)
O2 0.073(2) 0.0626(18) 0.0436(14) -0.0405(16) 0.0158(13) -0.0184(14)
C5 0.0250(17) 0.0234(17) 0.0239(15) -0.0083(14) -0.0014(12) -0.0052(13)
O3 0.0458(14) 0.0345(13) 0.0281(10) -0.0261(12) 0.0047(10) -0.0087(9)
O4 0.0302(12) 0.0313(12) 0.0218(10) -0.0179(11) 0.0088(9) -0.0057(9)

loop_
_atom_type_symbol
_atom_type_description
_atom_type_scat_dispersion_real
_atom_type_scat_dispersion_imag
_atom_type_scat_source
C C 0.0033 0.0016 'International Tables Vol C Tables 4.2.6.8 and 6.1.1.4'
Fe Fe 0.3463 0.8444 'International Tables Vol C Tables 4.2.6.8 and 6.1.1.4'
H H 0.0000 0.0000 'International Tables Vol C Tables 4.2.6.8 and 6.1.1.4'
N N 0.0061 0.0033 'International Tables Vol C Tables 4.2.6.8 and 6.1.1.4'
O O 0.0106 0.0060 'International Tables Vol C Tables 4.2.6.8 and 6.1.1.4'

loop_
_geom_angle_atom_site_label_1
_geom_angle_atom_site_label_2
_geom_angle_atom_site_label_3
_geom_angle_site_symmetry_1
_geom_angle_site_symmetry_3
_geom_angle
O5 Fe1 O5 . 2 180.00(11)
O5 Fe1 N1 . 2 87.70(9)
O5 Fe1 N1 2 2 92.30(9)
O5 Fe1 N1 . . 92.30(9)
O5 Fe1 N1 2 . 87.70(9)
N1 Fe1 N1 2 . 180.00(16)
O5 Fe1 O4 . 2 90.06(7)
O5 Fe1 O4 2 2 89.94(7)
N1 Fe1 O4 2 2 76.79(7)
N1 Fe1 O4 . 2 103.21(7)
O5 Fe1 O4 . . 89.94(7)
O5 Fe1 O4 2 . 90.06(7)
N1 Fe1 O4 2 . 103.21(7)
N1 Fe1 O4 . . 76.79(7)
O4 Fe1 O4 2 . 180.00(12)
Fe1 O5 H1W . . 107(2)
Fe1 O5 H2W . . 113(3)
H1W O5 H2W . . 117(3)
C1 N1 C3 . . 106.0(2)
C1 N1 Fe1 . . 141.85(18)
C3 N1 Fe1 . . 112.14(17)
N1 C1 N2 . . 111.5(2)
N1 C1 H1 . . 124.3
N2 C1 H1 . . 124.3
C1 N2 C2 . . 108.2(2)
C1 N2 H2A . . 125.9
C2 N2 H2A . . 125.9
N2 C2 C3 . . 105.0(2)
N2 C2 C4 . . 119.4(2)
C3 C2 C4 . . 135.6(2)
N1 C3 C2 . . 109.3(2)
N1 C3 C5 . . 118.0(2)
C2 C3 C5 . . 132.7(2)
O1 C4 O2 . . 121.8(2)
O1 C4 C2 . . 121.5(2)
O2 C4 C2 . . 116.7(2)
C4 O2 H2 . . 109.5
O3 C5 O4 . . 124.3(3)
O3 C5 C3 . . 119.6(2)
O4 C5 C3 . . 116.1(2)
C5 O4 Fe1 . . 116.99(16)

loop_
_geom_bond_atom_site_label_1
_geom_bond_atom_site_label_2
_geom_bond_site_symmetry_2
_geom_bond_distance
Fe1 O5 . 2.121(2)
Fe1 O5 2 2.121(2)
Fe1 N1 2 2.165(2)
Fe1 N1 . 2.165(2)
Fe1 O4 2 2.1732(16)
Fe1 O4 . 2.1732(16)
O5 H1W . 0.86(3)
O5 H2W . 0.79(3)
N1 C1 . 1.317(3)
N1 C3 . 1.377(3)
C1 N2 . 1.336(3)
C1 H1 . 0.9300
N2 C2 . 1.377(3)
N2 H2A . 0.8600
C2 C3 . 1.380(3)
C2 C4 . 1.487(3)
C3 C5 . 1.489(4)
C4 O1 . 1.226(3)
C4 O2 . 1.335(3)
O2 H2 . 0.8200
C5 O3 . 1.257(3)
C5 O4 . 1.269(3)

loop_
_geom_hbond_atom_site_label_D
_geom_hbond_atom_site_label_H
_geom_hbond_atom_site_label_A
_geom_hbond_site_symmetry_A
_geom_hbond_distance_DH
_geom_hbond_distance_HA
_geom_hbond_distance_DA
_geom_hbond_angle_DHA
O5 H1W O3 2_545 0.86(3) 1.86(3) 2.705(3) 165(3)
O5 H2W O4 1_655 0.79(3) 1.95(3) 2.702(3) 158(3)
N2 H2A O1 2_654 0.86 1.95 2.767(3) 157
O2 H2 O3 . 0.82 1.85 2.665(3) 174
